data_7226563
loop_
_publ_author_name
'Lee, Young Hoon'
'Kim, Jee Young'
'Kim, Yang'
'Hayami, Shinya'
'Shin, Jong Won'
'Harrowfield, Jack'
'Stefankiewicz, Artur R.'

_publ_section_title
;
 Lattice interactions of terpyridines and their derivatives -- free
 terpyridines and their protonated forms
;
_journal_issue 41
_journal_name_full CrystEngComm
_journal_page_first 8059
_journal_paper_doi 10.1039/C6CE01435F
_journal_volume 18
_journal_year 2016
_chemical_formula_moiety 'C22 H17 N3 O'
_chemical_formula_sum 'C22 H17 N3 O'
_chemical_formula_weight 339.38
_chemical_name_common bzo-terpyridine
_chemical_name_systematic bzotpy
_space_group_crystal_system monoclinic
_space_group_IT_number 14
_space_group_name_Hall '-P 2yn'
_space_group_name_H-M_alt 'P 1 21/n 1'
_symmetry_space_group_name_Hall '-P 2yn'
_symmetry_space_group_name_H-M 'P 1 21/n 1'
_atom_sites_solution_hydrogens geom
_audit_creation_method SHELXL-2014/7
_audit_update_record
;
2015-12-12 deposited with the CCDC.
2016-09-15 downloaded from the CCDC.
;
_cell_angle_alpha 90
_cell_angle_beta 92.54(3)
_cell_angle_gamma 90
_cell_formula_units_Z 4
_cell_length_a 5.7140(11)
_cell_length_b 16.831(3)
_cell_length_c 17.555(4)
_cell_measurement_reflns_used 34500
_cell_measurement_temperature 100(2)
_cell_measurement_theta_max 29.54
_cell_measurement_theta_min 0.40
_cell_volume 1686.6(6)
_computing_cell_refinement HKL3000
_computing_data_collection 'PAL ADSC Quantum-210 ADX Program'
_computing_data_reduction HKL3000
_computing_molecular_graphics ORTEP
_computing_publication_material WINGX
_computing_structure_refinement 'SHELXL-2014/7 (Sheldrick, 2014)'
_computing_structure_solution 'SHELXS-2014/4 (Sheldrick, 2014)'
_diffrn_ambient_temperature 100(2)
_diffrn_measured_fraction_theta_full 0.993
_diffrn_measured_fraction_theta_max 0.993
_diffrn_measurement_device_type 'ADSC Q210 CCD area detector'
_diffrn_measurement_method 'omega scan'
_diffrn_radiation_type Synchrotron
_diffrn_radiation_wavelength 0.700
_diffrn_reflns_av_R_equivalents 0.0316
_diffrn_reflns_av_unetI/netI 0.0280
_diffrn_reflns_Laue_measured_fraction_full 0.993
_diffrn_reflns_Laue_measured_fraction_max 0.993
_diffrn_reflns_limit_h_max 8
_diffrn_reflns_limit_h_min -8
_diffrn_reflns_limit_k_max 23
_diffrn_reflns_limit_k_min -23
_diffrn_reflns_limit_l_max 24
_diffrn_reflns_limit_l_min -24
_diffrn_reflns_number 17300
_diffrn_reflns_point_group_measured_fraction_full 0.993
_diffrn_reflns_point_group_measured_fraction_max 0.993
_diffrn_reflns_theta_full 24.835
_diffrn_reflns_theta_max 29.539
_diffrn_reflns_theta_min 1.652
_diffrn_source 'PLSII 2D bending magnet'
_exptl_absorpt_coefficient_mu 0.082
_exptl_absorpt_correction_T_max 0.996
_exptl_absorpt_correction_T_min 0.984
_exptl_absorpt_correction_type empirical
_exptl_absorpt_process_details 'HKL3000 Scalepack'
_exptl_crystal_colour Colorless
_exptl_crystal_density_diffrn 1.337
_exptl_crystal_description Plate
_exptl_crystal_F_000 712
_exptl_crystal_size_max 0.200
_exptl_crystal_size_mid 0.100
_exptl_crystal_size_min 0.050
_refine_diff_density_max 0.406
_refine_diff_density_min -0.304
_refine_diff_density_rms 0.066
_refine_ls_extinction_method none
_refine_ls_goodness_of_fit_ref 1.077
_refine_ls_hydrogen_treatment constr
_refine_ls_matrix_type full
_refine_ls_number_parameters 235
_refine_ls_number_reflns 4886
_refine_ls_number_restraints 0
_refine_ls_restrained_S_all 1.077
_refine_ls_R_factor_all 0.0514
_refine_ls_R_factor_gt 0.0443
_refine_ls_shift/su_max 0.001
_refine_ls_shift/su_mean 0.000
_refine_ls_structure_factor_coef Fsqd
_refine_ls_weighting_details 'w=1/[\s^2^(Fo^2^)+(0.0819P)^2^+0.3501P] where P=(Fo^2^+2Fc^2^)/3'
_refine_ls_weighting_scheme calc
_refine_ls_wR_factor_gt 0.1262
_refine_ls_wR_factor_ref 0.1307
_reflns_Friedel_coverage 0.000
_reflns_number_gt 4273
_reflns_number_total 4886
_reflns_threshold_expression 'I > 2\s(I)'
_cod_data_source_file c6ce01435f2.cif
_cod_data_source_block shelx
_cod_depositor_comments 'Adding full bibliography for 7226560--7226563.cif.'
_cod_database_code 7226563
_shelx_shelxl_version_number 2014/7
_shelx_space_group_comment
;
The symmetry employed for this shelxl refinement is uniquely defined
by the following loop, which should always be used as a source of
symmetry information in preference to the above space-group names.
They are only intended as comments.
;
_shelx_estimated_absorpt_t_min 0.984
_shelx_estimated_absorpt_t_max 0.996

loop_
_space_group_symop_operation_xyz
'x, y, z'
'-x+1/2, y+1/2, -z+1/2'
'-x, -y, -z'
'x-1/2, -y-1/2, z-1/2'

loop_
_atom_site_label
_atom_site_type_symbol
_atom_site_fract_x
_atom_site_fract_y
_atom_site_fract_z
_atom_site_U_iso_or_equiv
_atom_site_adp_type
_atom_site_occupancy
_atom_site_site_symmetry_order
_atom_site_calc_flag
_atom_site_refinement_flags_posn
_atom_site_refinement_flags_adp
N1 N 0.82032(14) 0.60465(5) 0.02128(4) 0.01673(17) Uani 1 1 d . .
N2 N 0.64679(13) 0.77887(4) 0.12465(4) 0.01287(16) Uani 1 1 d . .
N3 N 0.64868(14) 0.93385(5) 0.26658(4) 0.01675(17) Uani 1 1 d . .
O1 O 1.24885(12) 0.71300(4) 0.24991(4) 0.01520(15) Uani 1 1 d . .
C1 C 0.46739(15) 0.68207(6) 0.00513(5) 0.01538(18) Uani 1 1 d . .
H1 H 0.3736 0.7248 0.0217 0.018 Uiso 1 1 calc R U
C2 C 0.39141(16) 0.63444(6) -0.05586(5) 0.01746(19) Uani 1 1 d . .
H2 H 0.2447 0.6442 -0.0817 0.021 Uiso 1 1 calc R U
C3 C 0.53272(17) 0.57257(6) -0.07835(5) 0.01829(19) Uani 1 1 d . .
H3 H 0.4868 0.5399 -0.1205 0.022 Uiso 1 1 calc R U
C4 C 0.74355(17) 0.55956(6) -0.03759(5) 0.01887(19) Uani 1 1 d . .
H4 H 0.8384 0.5163 -0.0523 0.023 Uiso 1 1 calc R U
C5 C 0.68472(15) 0.66575(5) 0.04146(5) 0.01267(17) Uani 1 1 d . .
C6 C 0.77750(15) 0.71578(5) 0.10619(5) 0.01212(17) Uani 1 1 d . .
C7 C 0.98598(15) 0.69524(5) 0.14535(5) 0.01261(17) Uani 1 1 d . .
H7 H 1.0782 0.6521 0.1287 0.015 Uiso 1 1 calc R U
C8 C 1.05624(15) 0.73943(5) 0.20952(5) 0.01211(17) Uani 1 1 d . .
C9 C 0.92444(15) 0.80521(5) 0.22947(5) 0.01276(17) Uani 1 1 d . .
H9 H 0.9702 0.8373 0.2721 0.015 Uiso 1 1 calc R U
C10 C 0.72263(15) 0.82250(5) 0.18467(5) 0.01191(17) Uani 1 1 d . .
C11 C 0.57530(15) 0.89171(5) 0.20499(5) 0.01233(17) Uani 1 1 d . .
C12 C 0.51439(18) 0.99448(6) 0.28763(5) 0.01863(19) Uani 1 1 d . .
H12 H 0.5651 1.0247 0.3310 0.022 Uiso 1 1 calc R U
C13 C 0.30494(16) 1.01585(6) 0.24971(5) 0.01699(18) Uani 1 1 d . .
H13 H 0.2143 1.0590 0.2671 0.020 Uiso 1 1 calc R U
C14 C 0.23194(16) 0.97245(6) 0.18572(5) 0.01703(19) Uani 1 1 d . .
H14 H 0.0903 0.9856 0.1582 0.020 Uiso 1 1 calc R U
C15 C 0.36935(16) 0.90956(5) 0.16263(5) 0.01498(18) Uani 1 1 d . .
H15 H 0.3240 0.8792 0.1188 0.018 Uiso 1 1 calc R U
C16 C 1.29094(17) 0.74465(5) 0.32556(5) 0.01582(18) Uani 1 1 d . .
H16A H 1.1406 0.7523 0.3505 0.019 Uiso 1 1 calc R U
H16B H 1.3709 0.7967 0.3230 0.019 Uiso 1 1 calc R U
C17 C 1.44217(14) 0.68655(5) 0.37030(5) 0.01246(17) Uani 1 1 d . .
C18 C 1.64515(16) 0.65531(6) 0.34092(5) 0.01696(19) Uani 1 1 d . .
H18 H 1.6886 0.6699 0.2912 0.020 Uiso 1 1 calc R U
C19 C 1.78457(16) 0.60281(6) 0.38418(6) 0.0205(2) Uani 1 1 d . .
H19 H 1.9227 0.5816 0.3639 0.025 Uiso 1 1 calc R U
C20 C 1.72237(18) 0.58138(6) 0.45689(6) 0.0223(2) Uani 1 1 d . .
H20 H 1.8187 0.5461 0.4865 0.027 Uiso 1 1 calc R U
C21 C 1.51916(18) 0.61165(6) 0.48620(5) 0.0205(2) Uani 1 1 d . .
H21 H 1.4757 0.5968 0.5358 0.025 Uiso 1 1 calc R U
C22 C 1.37887(15) 0.66386(6) 0.44281(5) 0.01524(18) Uani 1 1 d . .
H22 H 1.2391 0.6841 0.4628 0.018 Uiso 1 1 calc R U

loop_
_atom_site_aniso_label
_atom_site_aniso_U_11
_atom_site_aniso_U_22
_atom_site_aniso_U_33
_atom_site_aniso_U_23
_atom_site_aniso_U_13
_atom_site_aniso_U_12
N1 0.0185(4) 0.0178(4) 0.0135(3) -0.0029(3) -0.0033(3) 0.0016(3)
N2 0.0149(3) 0.0129(4) 0.0107(3) 0.0001(2) -0.0011(2) -0.0006(3)
N3 0.0208(4) 0.0152(4) 0.0137(3) -0.0015(3) -0.0042(3) 0.0036(3)
O1 0.0165(3) 0.0167(3) 0.0119(3) -0.0016(2) -0.0056(2) 0.0042(2)
C1 0.0148(4) 0.0172(4) 0.0139(4) -0.0007(3) -0.0017(3) -0.0003(3)
C2 0.0162(4) 0.0213(5) 0.0145(4) 0.0003(3) -0.0042(3) -0.0026(3)
C3 0.0221(5) 0.0198(4) 0.0127(4) -0.0028(3) -0.0030(3) -0.0033(3)
C4 0.0227(5) 0.0188(4) 0.0148(4) -0.0044(3) -0.0028(3) 0.0020(3)
C5 0.0148(4) 0.0133(4) 0.0097(3) 0.0006(3) -0.0007(3) -0.0016(3)
C6 0.0143(4) 0.0125(4) 0.0094(3) 0.0006(3) -0.0009(3) -0.0018(3)
C7 0.0147(4) 0.0120(4) 0.0110(4) 0.0005(3) -0.0006(3) 0.0001(3)
C8 0.0126(4) 0.0128(4) 0.0106(3) 0.0023(3) -0.0021(3) -0.0006(3)
C9 0.0154(4) 0.0115(4) 0.0111(3) 0.0008(3) -0.0024(3) -0.0003(3)
C10 0.0141(4) 0.0110(4) 0.0105(3) 0.0016(3) -0.0007(3) -0.0004(3)
C11 0.0145(4) 0.0113(4) 0.0110(4) 0.0019(3) -0.0011(3) 0.0000(3)
C12 0.0251(5) 0.0158(4) 0.0146(4) -0.0023(3) -0.0039(3) 0.0045(3)
C13 0.0193(4) 0.0136(4) 0.0181(4) 0.0010(3) 0.0010(3) 0.0029(3)
C14 0.0148(4) 0.0152(4) 0.0209(4) 0.0015(3) -0.0025(3) 0.0009(3)
C15 0.0151(4) 0.0139(4) 0.0156(4) 0.0001(3) -0.0034(3) -0.0001(3)
C16 0.0210(4) 0.0141(4) 0.0118(4) -0.0015(3) -0.0055(3) 0.0026(3)
C17 0.0120(4) 0.0120(4) 0.0130(4) -0.0008(3) -0.0040(3) -0.0011(3)
C18 0.0139(4) 0.0197(4) 0.0172(4) 0.0000(3) 0.0006(3) -0.0015(3)
C19 0.0119(4) 0.0248(5) 0.0246(5) -0.0040(4) -0.0026(3) 0.0046(3)
C20 0.0213(5) 0.0233(5) 0.0214(4) 0.0002(4) -0.0088(3) 0.0084(4)
C21 0.0231(5) 0.0244(5) 0.0135(4) 0.0027(3) -0.0041(3) 0.0045(4)
C22 0.0142(4) 0.0182(4) 0.0130(4) -0.0011(3) -0.0022(3) 0.0024(3)

loop_
_atom_type_symbol
_atom_type_description
_atom_type_scat_dispersion_real
_atom_type_scat_dispersion_imag
_atom_type_scat_source
C C 0.0030 0.0020 'International Tables Vol C Tables 4.2.6.8 and 6.1.1.4'
H H 0.0000 0.0000 'International Tables Vol C Tables 4.2.6.8 and 6.1.1.4'
N N 0.0060 0.0030 'International Tables Vol C Tables 4.2.6.8 and 6.1.1.4'
O O 0.0110 0.0060 'International Tables Vol C Tables 4.2.6.8 and 6.1.1.4'

loop_
_geom_angle_atom_site_label_1
_geom_angle_atom_site_label_2
_geom_angle_atom_site_label_3
_geom_angle
C4 N1 C5 117.62(8)
C10 N2 C6 117.25(8)
C12 N3 C11 117.52(8)
C8 O1 C16 117.29(7)
C2 C1 C5 118.58(9)
C2 C1 H1 120.7
C5 C1 H1 120.7
C3 C2 C1 119.09(8)
C3 C2 H2 120.5
C1 C2 H2 120.5
C2 C3 C4 118.30(8)
C2 C3 H3 120.9
C4 C3 H3 120.9
N1 C4 C3 123.63(9)
N1 C4 H4 118.2
C3 C4 H4 118.2
N1 C5 C1 122.73(8)
N1 C5 C6 116.28(8)
C1 C5 C6 120.99(8)
N2 C6 C7 123.28(8)
N2 C6 C5 116.50(8)
C7 C6 C5 120.20(8)
C6 C7 C8 118.42(8)
C6 C7 H7 120.8
C8 C7 H7 120.8
O1 C8 C9 124.35(8)
O1 C8 C7 116.42(8)
C9 C8 C7 119.20(8)
C8 C9 C10 117.78(8)
C8 C9 H9 121.1
C10 C9 H9 121.1
N2 C10 C9 123.94(8)
N2 C10 C11 116.75(8)
C9 C10 C11 119.28(8)
N3 C11 C15 122.69(8)
N3 C11 C10 116.46(8)
C15 C11 C10 120.83(8)
N3 C12 C13 123.83(9)
N3 C12 H12 118.1
C13 C12 H12 118.1
C14 C13 C12 118.19(9)
C14 C13 H13 120.9
C12 C13 H13 120.9
C13 C14 C15 118.92(8)
C13 C14 H14 120.5
C15 C14 H14 120.5
C14 C15 C11 118.84(8)
C14 C15 H15 120.6
C11 C15 H15 120.6
O1 C16 C17 108.03(7)
O1 C16 H16A 110.1
C17 C16 H16A 110.1
O1 C16 H16B 110.1
C17 C16 H16B 110.1
H16A C16 H16B 108.4
C22 C17 C18 119.30(8)
C22 C17 C16 119.31(8)
C18 C17 C16 121.39(8)
C19 C18 C17 120.21(9)
C19 C18 H18 119.9
C17 C18 H18 119.9
C20 C19 C18 120.19(9)
C20 C19 H19 119.9
C18 C19 H19 119.9
C21 C20 C19 119.89(9)
C21 C20 H20 120.1
C19 C20 H20 120.1
C20 C21 C22 119.97(9)
C20 C21 H21 120.0
C22 C21 H21 120.0
C17 C22 C21 120.43(9)
C17 C22 H22 119.8
C21 C22 H22 119.8

loop_
_geom_bond_atom_site_label_1
_geom_bond_atom_site_label_2
_geom_bond_distance
N1 C4 1.3402(12)
N1 C5 1.3446(12)
N2 C10 1.3404(11)
N2 C6 1.3460(11)
N3 C12 1.3386(12)
N3 C11 1.3444(11)
O1 C8 1.3574(11)
O1 C16 1.4413(11)
C1 C2 1.3915(12)
C1 C5 1.3979(12)
C1 H1 0.9500
C2 C3 1.3858(14)
C2 H2 0.9500
C3 C4 1.3909(14)
C3 H3 0.9500
C4 H4 0.9500
C5 C6 1.4926(12)
C6 C7 1.3923(12)
C7 C8 1.3941(12)
C7 H7 0.9500
C8 C9 1.3925(12)
C9 C10 1.3973(12)
C9 H9 0.9500
C10 C11 1.4899(12)
C11 C15 1.3965(12)
C12 C13 1.3907(13)
C12 H12 0.9500
C13 C14 1.3885(13)
C13 H13 0.9500
C14 C15 1.3891(13)
C14 H14 0.9500
C15 H15 0.9500
C16 C17 1.5032(12)
C16 H16A 0.9900
C16 H16B 0.9900
C17 C22 1.3921(12)
C17 C18 1.3931(13)
C18 C19 1.3924(14)
C18 H18 0.9500
C19 C20 1.3877(15)
C19 H19 0.9500
C20 C21 1.3876(14)
C20 H20 0.9500
C21 C22 1.3930(13)
C21 H21 0.9500
C22 H22 0.9500

loop_
_geom_torsion_atom_site_label_1
_geom_torsion_atom_site_label_2
_geom_torsion_atom_site_label_3
_geom_torsion_atom_site_label_4
_geom_torsion
C5 C1 C2 C3 0.16(14)
C1 C2 C3 C4 1.42(14)
C5 N1 C4 C3 -0.11(14)
C2 C3 C4 N1 -1.51(15)
C4 N1 C5 C1 1.84(13)
C4 N1 C5 C6 -178.78(8)
C2 C1 C5 N1 -1.88(14)
C2 C1 C5 C6 178.78(8)
C10 N2 C6 C7 -1.09(13)
C10 N2 C6 C5 177.28(7)
N1 C5 C6 N2 177.45(8)
C1 C5 C6 N2 -3.16(12)
N1 C5 C6 C7 -4.13(12)
C1 C5 C6 C7 175.26(8)
N2 C6 C7 C8 3.79(13)
C5 C6 C7 C8 -174.51(8)
C16 O1 C8 C9 13.22(12)
C16 O1 C8 C7 -164.84(8)
C6 C7 C8 O1 174.21(7)
C6 C7 C8 C9 -3.95(12)
O1 C8 C9 C10 -176.37(8)
C7 C8 C9 C10 1.65(12)
C6 N2 C10 C9 -1.45(13)
C6 N2 C10 C11 -179.43(7)
C8 C9 C10 N2 1.15(13)
C8 C9 C10 C11 179.08(7)
C12 N3 C11 C15 0.87(13)
C12 N3 C11 C10 -177.52(8)
N2 C10 C11 N3 178.12(8)
C9 C10 C11 N3 0.03(12)
N2 C10 C11 C15 -0.31(12)
C9 C10 C11 C15 -178.39(8)
C11 N3 C12 C13 0.17(15)
N3 C12 C13 C14 -0.81(15)
C12 C13 C14 C15 0.41(14)
C13 C14 C15 C11 0.54(14)
N3 C11 C15 C14 -1.24(14)
C10 C11 C15 C14 177.09(8)
C8 O1 C16 C17 157.04(7)
O1 C16 C17 C22 -131.57(8)
O1 C16 C17 C18 48.84(11)
C22 C17 C18 C19 -0.88(14)
C16 C17 C18 C19 178.71(8)
C17 C18 C19 C20 -0.11(15)
C18 C19 C20 C21 0.76(16)
C19 C20 C21 C22 -0.41(16)
C18 C17 C22 C21 1.22(14)
C16 C17 C22 C21 -178.37(9)
C20 C21 C22 C17 -0.58(15)
